data_1572530
loop_
_publ_author_name
'Dreher, Thorsten'
'Geciauskas, Lukas'
'Steinfeld, Samuel'
'Procacci, Barbara'
'Whitwood, Adrian C.'
'Lynam, Jason M.'
'Douthwaite, Richard E.'
'Duhme-Klair, Anne-K'

_publ_section_title
;
 Ligand-to-metal charge transfer facilitates photocatalytic oxygen atom
 transfer (OAT) with <i>cis</i>-dioxo molybdenum(vi)-Schiff base
 complexes.
;
_journal_issue 39
_journal_name_full 'Chemical science'
_journal_page_first 16186
_journal_page_last 16195
_journal_paper_doi 10.1039/d4sc02784a
_journal_volume 15
_journal_year 2024
_chemical_formula_moiety 'C15 H15 Mo N O5 S, C2 H6 O S'
_chemical_formula_sum 'C17 H21 Mo N O6 S2'
_chemical_formula_weight 495.41
_space_group_crystal_system monoclinic
_space_group_IT_number 14
_space_group_name_Hall '-P 2ybc'
_space_group_name_H-M_alt 'P 1 21/c 1'
_atom_sites_solution_hydrogens mixed
_atom_sites_solution_primary dual
_audit_creation_date 2022-11-04
_audit_creation_method
;
Olex2 1.5
(compiled 2022.04.07 svn.rca3783a0 for OlexSys, GUI svn.r6498)
;
_audit_update_record
;
2023-12-07 deposited with the CCDC.	2024-08-28 downloaded from the CCDC.
;
_cell_angle_alpha 90
_cell_angle_beta 93.9945(11)
_cell_angle_gamma 90
_cell_formula_units_Z 4
_cell_length_a 12.51400(14)
_cell_length_b 6.72111(8)
_cell_length_c 23.5861(3)
_cell_measurement_reflns_used 7746
_cell_measurement_temperature 109.95(10)
_cell_measurement_theta_max 76.4600
_cell_measurement_theta_min 3.5510
_cell_volume 1978.96(4)
_computing_cell_refinement 'CrysAlisPro 1.171.42.72a (Rigaku OD, 2022)'
_computing_data_collection 'CrysAlisPro 1.171.42.72a (Rigaku OD, 2022)'
_computing_data_reduction 'CrysAlisPro 1.171.42.72a (Rigaku OD, 2022)'
_computing_molecular_graphics 'Olex2 1.5 (Dolomanov et al., 2009)'
_computing_publication_material 'Olex2 1.5 (Dolomanov et al., 2009)'
_computing_structure_refinement 'SHELXL 2018/3 (Sheldrick, 2015)'
_computing_structure_solution 'SHELXT  (Sheldrick, 2015)'
_diffrn_ambient_environment N~2~
_diffrn_ambient_temperature 109.95(10)
_diffrn_detector 'Hybrid Pixel Array Detector'
_diffrn_detector_area_resol_mean 10.0000
_diffrn_detector_type HyPix
_diffrn_measured_fraction_theta_full 1.000
_diffrn_measured_fraction_theta_max 1.000
_diffrn_measurement_details
;
List of Runs (angles in degrees, time in seconds):

  # Type    Start    End  Width  t~exp~   \w     \q     \k     \f   Frames
#--------------------------------------------------------------------------
  1  \w    -81.00  18.00   0.50    2.50    --  -48.70 101.00 -36.00  198
  2  \w     10.00  36.00   0.50    2.50    --   48.70-101.00-140.00   52
  3  \w     71.00  96.00   0.50   10.00    --  107.75-101.00-140.00   50
  4  \w    116.00 177.00   0.50   10.00    --  107.75 101.00 -36.00  122
  5  \w   -120.00 -37.00   0.50    2.50    --  -48.70 -57.00-150.00  166
  6  \w   -117.00 -74.00   0.50    2.50    --  -48.70-125.00   0.00   86
  7  \w   -117.00 -82.00   0.50    2.50    --  -48.70-125.00  90.00   70
  8  \w   -118.00 -93.00   0.50    2.50    --  -48.70-125.00  30.00   50
  9  \w     45.00  80.00   0.50   10.00    --  107.75 -99.00  30.00   70
 10  \w     85.00 162.00   0.50   10.00    --  107.75  77.00 120.00  154
 11  \w     57.00 113.00   0.50   10.00    --  107.75 -37.00-180.00  112
 12  \w     65.00  91.00   0.50   10.00    --  107.75 -99.00 120.00   52
 13  \w     57.00  82.00   0.50   10.00    --  107.75 -99.00 -30.00   50
 14  \w    104.00 177.00   0.50   10.00    --  107.75  37.00-120.00  146
 15  \w     41.00 102.00   0.50   10.00    --  107.75 -99.00 -60.00  122
 16  \w     33.00  96.00   0.50   10.00    --  107.75 -19.00 -60.00  126
 17  \w     41.00 100.00   0.50   10.00    --  107.75 -99.00-180.00  118
 18  \w     52.00 121.00   0.50   10.00    --  107.75 -57.00   0.00  138
;
_diffrn_measurement_device 'four-circle diffractometer'
_diffrn_measurement_device_type 'SuperNova, Dual, Cu at home/near, HyPix'
_diffrn_measurement_method '\w scans'
_diffrn_orient_matrix_type 'CrysAlisPro convention (1999,Acta A55,543-557)'
_diffrn_orient_matrix_UB_11 0.0139554000
_diffrn_orient_matrix_UB_12 0.0062449000
_diffrn_orient_matrix_UB_13 0.0653639000
_diffrn_orient_matrix_UB_21 -0.0365375000
_diffrn_orient_matrix_UB_22 -0.2184885000
_diffrn_orient_matrix_UB_23 0.0025471000
_diffrn_orient_matrix_UB_31 0.1170791000
_diffrn_orient_matrix_UB_32 -0.0691128000
_diffrn_orient_matrix_UB_33 -0.0021839000
_diffrn_radiation_monochromator mirror
_diffrn_radiation_probe x-ray
_diffrn_radiation_type 'Cu K\a'
_diffrn_radiation_wavelength 1.54184
_diffrn_reflns_av_R_equivalents 0.0293
_diffrn_reflns_av_unetI/netI 0.0289
_diffrn_reflns_Laue_measured_fraction_full 1.000
_diffrn_reflns_Laue_measured_fraction_max 1.000
_diffrn_reflns_limit_h_max 14
_diffrn_reflns_limit_h_min -11
_diffrn_reflns_limit_k_max 7
_diffrn_reflns_limit_k_min -8
_diffrn_reflns_limit_l_max 28
_diffrn_reflns_limit_l_min -28
_diffrn_reflns_number 12118
_diffrn_reflns_point_group_measured_fraction_full 1.000
_diffrn_reflns_point_group_measured_fraction_max 1.000
_diffrn_reflns_theta_full 67.071
_diffrn_reflns_theta_max 67.071
_diffrn_reflns_theta_min 3.541
_diffrn_source 'micro-focus sealed X-ray tube'
_diffrn_source_type 'SuperNova (Cu) X-ray Source'
_exptl_absorpt_coefficient_mu 7.697
_exptl_absorpt_correction_T_max 0.832
_exptl_absorpt_correction_T_min 0.613
_exptl_absorpt_correction_type gaussian
_exptl_absorpt_process_details
;
CrysAlisPro 1.171.42.72a (Rigaku Oxford Diffraction, 2022)
Numerical absorption correction based on gaussian integration over
a multifaceted crystal model
Empirical absorption correction using spherical harmonics,
implemented in SCALE3 ABSPACK scaling algorithm.
;
_exptl_crystal_colour 'clear yellow'
_exptl_crystal_colour_lustre clear
_exptl_crystal_colour_primary yellow
_exptl_crystal_density_diffrn 1.663
_exptl_crystal_description plate
_exptl_crystal_F_000 1008
_exptl_crystal_recrystallization_method 'Re-crystallisation from solvent: Diethylether and dimethylsulfoxide'
_exptl_crystal_size_max 0.115
_exptl_crystal_size_mid 0.054
_exptl_crystal_size_min 0.034
_refine_diff_density_max 0.632
_refine_diff_density_min -0.357
_refine_diff_density_rms 0.062
_refine_ls_extinction_method none
_refine_ls_goodness_of_fit_ref 1.039
_refine_ls_hydrogen_treatment constr
_refine_ls_matrix_type full
_refine_ls_number_parameters 349
_refine_ls_number_reflns 3512
_refine_ls_number_restraints 88
_refine_ls_restrained_S_all 1.032
_refine_ls_R_factor_all 0.0287
_refine_ls_R_factor_gt 0.0258
_refine_ls_shift/su_max 0.001
_refine_ls_shift/su_mean 0.000
_refine_ls_structure_factor_coef Fsqd
_refine_ls_weighting_details 'w=1/[\s^2^(Fo^2^)+(0.0309P)^2^+1.4631P] where P=(Fo^2^+2Fc^2^)/3'
_refine_ls_weighting_scheme calc
_refine_ls_wR_factor_gt 0.0643
_refine_ls_wR_factor_ref 0.0658
_reflns_Friedel_coverage 0.000
_reflns_number_gt 3216
_reflns_number_total 3512
_reflns_threshold_expression 'I > 2\s(I)'
_cod_data_source_file d4sc02784a2.cif
_cod_data_source_block akdk22013
_cod_depositor_comments 'Adding full bibliography for 1572529--1572533.cif.'
_cod_database_code 1572530
_shelx_shelxl_version_number 2018/3
_chemical_oxdiff_formula 'C17 H21 Mo1 N1 O6 S2'
_chemical_oxdiff_usercomment 'Lukas Geciauskas LG-1-016'
_shelx_space_group_comment
;
The symmetry employed for this shelxl refinement is uniquely defined
by the following loop, which should always be used as a source of
symmetry information in preference to the above space-group names.
They are only intended as comments.
;
_shelx_estimated_absorpt_t_max 0.780
_shelx_estimated_absorpt_t_min 0.471
_olex2_refinement_description
;
1. Fixed Uiso
 At 1.2 times of:
  All C(H) groups
 At 1.5 times of:
  All C(H,H,H) groups, All C(H,H,H,H,H,H) groups
2. Restrained distances
 C16-C17 \\sim C16A-C17A
 with sigma of 0.02
 C1-C6 \\sim C13A-C8A
 with sigma of 0.02
 C1-C2 \\sim C13A-C12A
 with sigma of 0.02
 C16A-O6A \\sim O6A-C17A \\sim C17-O6 \\sim O6-C16
 with sigma of 0.02
 C1-C3 \\sim C13A-C11A
 with sigma of 0.04
 S2A-O6A \\sim S2-O6
 with sigma of 0.02
 S2-C16 \\sim S2A-C16A \\sim S2-C17 \\sim S2A-C17A
 with sigma of 0.02
 C1-C5 \\sim C13A-C9A
 with sigma of 0.04
 C1-C7 \\sim C13A-C7
 with sigma of 0.04
 C1-N1A \\sim C13A-N1A
 with sigma of 0.04
 O4A-C13A \\sim O3-C1
 with sigma of 0.02
 C6-C2 \\sim C8A-C12A
 with sigma of 0.04
 C6-C7 \\sim C8A-C7
 with sigma of 0.02
 C6-N1A \\sim C8A-N1A
 with sigma of 0.02
 C6A-C5A \\sim C9-C8
 with sigma of 0.02
 C6-C5 \\sim C8A-C9A
 with sigma of 0.02
 C6-C4 \\sim C8A-C10A
 with sigma of 0.04
 C8-C13 \\sim C1A-C6A
 with sigma of 0.02
 C2A-C1A \\sim C12-C13
 with sigma of 0.02
 C4A-C3A \\sim C10-C11
 with sigma of 0.02
 C11-C12 \\sim C2A-C3A
 with sigma of 0.02
 C4A-C5A \\sim C10-C9
 with sigma of 0.02
 C5-C7 \\sim C9A-C7
 with sigma of 0.04
 C2-C3 \\sim C12A-C11A
 with sigma of 0.02
 C4-C5 \\sim C10A-C9A
 with sigma of 0.02
 C2-C4 \\sim C12A-C10A
 with sigma of 0.04
 C3-C5 \\sim C11A-C9A
 with sigma of 0.04
 C5-N1A \\sim C9A-N1A
 with sigma of 0.04
 C3-C4 \\sim C11A-C10A
 with sigma of 0.02
 Mo4-O4A \\sim Mo1-O3
 with sigma of 0.02
3. Uiso/Uaniso restraints and constraints
Uanis(C17A) \\sim Ueq: with sigma of 0.01 and sigma for terminal atoms of 0.02
Uanis(C1A) \\sim Ueq, Uanis(C13) \\sim Ueq, Uanis(C6A) \\sim Ueq, Uanis(C8)
\\sim Ueq: with sigma of 0.02 and sigma for terminal atoms of 0.04
Uanis(C6) \\sim Ueq, Uanis(C8A) \\sim Ueq: with sigma of 0.01 and sigma for
terminal atoms of 0.02
Uanis(C1) \\sim Ueq, Uanis(C13A) \\sim Ueq: with sigma of 0.01 and sigma for
terminal atoms of 0.02
Uanis(C16A) = Uanis(C16)
Uanis(O3) = Uanis(O4A)
Uanis(O6) = Uanis(O6A)
Uanis(S2A) = Uanis(S2)
Uanis(C13A) = Uanis(C1)
Uanis(C1) = Uanis(C13A)
Uanis(N1) = Uanis(N1A)
Uanis(C6A) = Uanis(C8)
Uanis(C8A) = Uanis(C6)
Uanis(C7A) = Uanis(C7)
Uanis(C12) = Uanis(C2A)
Uanis(C13) = Uanis(C1A)
Uanis(C4A) = Uanis(C10)
Uanis(C3A) = Uanis(C11)
Uanis(C5A) = Uanis(C9)
Uanis(C9A) = Uanis(C5)
Uanis(C12A) = Uanis(C2)
Uanis(C10A) = Uanis(C4)
Uanis(C11A) = Uanis(C3)
4. Others
 Sof(C1A)=Sof(C2A)=Sof(H2A)=Sof(C3A)=Sof(H3A)=Sof(C4A)=Sof(H4A)=Sof(C5A)=
 Sof(H5A)=Sof(C6A)=Sof(C7A)=Sof(H7A)=Sof(C8A)=Sof(C9A)=Sof(H9A)=Sof(C10A)=
 Sof(H10A)=Sof(C11A)=Sof(H11A)=Sof(C12A)=Sof(H12A)=Sof(C13A)=Sof(H14D)=
 Sof(H14E)=Sof(H14F)=Sof(H15D)=Sof(H15E)=Sof(H15F)=Sof(N1A)=Sof(O3A)=Sof(O4A)=
 Sof(O5A)=Sof(S1A)=Sof(Mo4)=1-FVAR(1)
 Sof(C1)=Sof(C2)=Sof(H2)=Sof(C3)=Sof(H3)=Sof(C4)=Sof(H4)=Sof(C5)=Sof(H5)=
 Sof(C6)=Sof(C7)=Sof(H7)=Sof(C8)=Sof(C9)=Sof(H9)=Sof(C10)=Sof(H10)=Sof(C11)=
 Sof(H11)=Sof(C12)=Sof(H12)=Sof(C13)=Sof(H14A)=Sof(H14B)=Sof(H14C)=Sof(H15A)=
 Sof(H15B)=Sof(H15C)=Sof(Mo1)=Sof(N1)=Sof(O3)=Sof(O4)=Sof(O5)=Sof(S1)=FVAR(1)
 Sof(C16A)=Sof(H16D)=Sof(H16E)=Sof(H16F)=Sof(C17A)=Sof(H17D)=Sof(H17E)=
 Sof(H17F)=Sof(O6A)=Sof(S2A)=1-FVAR(2)
 Sof(C16)=Sof(H16A)=Sof(H16B)=Sof(H16C)=Sof(C17)=Sof(H17A)=Sof(H17B)=Sof(H17C)=
 Sof(O6)=Sof(S2)=FVAR(2)
5.a Riding coordinates:
 C16A(H16D,H16E,H16F), C17A(H17D,H17E,H17F)
5.b Aromatic/amide H refined with riding coordinates:
 C2(H2), C2A(H2A), C3(H3), C3A(H3A), C4(H4), C4A(H4A), C5(H5), C5A(H5A),
 C7(H7), C7A(H7A), C9(H9), C9A(H9A), C10(H10), C10A(H10A), C11(H11), C11A(H11A),
  C12(H12), C12A(H12A)
5.c Idealised Me refined as rotating group:
 C14(H14A,H14B,H14C), C14(H14D,H14E,H14F), C15(H15A,H15B,H15C), C15(H15D,H15E,
 H15F), C16(H16A,H16B,H16C), C17(H17A,H17B,H17C)
;
_olex2_date_sample_data_collection 2022-11-01
_olex2_date_sample_submission 2022-10-31
_olex2_exptl_crystal_mounting_method 'oil on 75 micrometre micromount'
_olex2_submission_original_sample_id LG-1-016
_olex2_submission_special_instructions 'No special instructions were received'
_oxdiff_exptl_absorpt_empirical_details
;
Empirical correction (ABSPACK) includes:
- Absorption correction using spherical harmonics
- Frame scaling
;
_oxdiff_exptl_absorpt_empirical_full_max 1.182
_oxdiff_exptl_absorpt_empirical_full_min 0.821

loop_
_space_group_symop_operation_xyz
'x, y, z'
'-x, y+1/2, -z+1/2'
'-x, -y, -z'
'x, -y-1/2, z-1/2'

loop_
_atom_site_label
_atom_site_type_symbol
_atom_site_fract_x
_atom_site_fract_y
_atom_site_fract_z
_atom_site_U_iso_or_equiv
_atom_site_adp_type
_atom_site_occupancy
_atom_site_site_symmetry_order
_atom_site_calc_flag
_atom_site_refinement_flags_posn
_atom_site_refinement_flags_adp
_atom_site_refinement_flags_occupancy
_atom_site_disorder_assembly
_atom_site_disorder_group
C1 C 0.2338(15) 0.3673(15) 0.1787(4) 0.0264(17) Uani 0.5697(19) 1 d D U P A 1
C1A C 0.1465(15) 0.362(3) 0.3745(7) 0.0263(18) Uani 0.4303(19) 1 d D U P A 2
C2 C 0.263(2) 0.389(3) 0.1224(5) 0.0274(17) Uani 0.5697(19) 1 d D . P A 1
H2 H 0.300248 0.505692 0.112047 0.033 Uiso 0.5697(19) 1 calc R U P A 1
C2A C 0.1197(10) 0.380(3) 0.4300(7) 0.0298(16) Uani 0.4303(19) 1 d D . P A 2
H2A H 0.155758 0.478681 0.452898 0.036 Uiso 0.4303(19) 1 calc R U P A 2
C3 C 0.2388(18) 0.2431(18) 0.0815(6) 0.0317(19) Uani 0.5697(19) 1 d D . P A 1
H3 H 0.259455 0.262578 0.043878 0.038 Uiso 0.5697(19) 1 calc R U P A 1
C3A C 0.043(3) 0.263(4) 0.4553(12) 0.038(2) Uani 0.4303(19) 1 d D . P A 2
H3A H 0.021845 0.293646 0.492104 0.046 Uiso 0.4303(19) 1 calc R U P A 2
C4 C 0.1846(11) 0.0682(17) 0.0945(3) 0.0339(16) Uani 0.5697(19) 1 d D . P A 1
H4 H 0.170471 -0.032324 0.066681 0.041 Uiso 0.5697(19) 1 calc R U P A 1
C4A C 0.0003(12) 0.103(2) 0.4251(6) 0.0319(16) Uani 0.4303(19) 1 d D . P A 2
H4A H -0.049701 0.017854 0.441674 0.038 Uiso 0.4303(19) 1 calc R U P A 2
C5 C 0.1526(9) 0.0462(15) 0.1484(3) 0.0292(17) Uani 0.5697(19) 1 d D . P A 1
H5 H 0.112461 -0.067900 0.157548 0.035 Uiso 0.5697(19) 1 calc R U P A 1
C5A C 0.0300(10) 0.066(2) 0.3710(6) 0.0273(14) Uani 0.4303(19) 1 d D . P A 2
H5A H 0.003530 -0.047969 0.350832 0.033 Uiso 0.4303(19) 1 calc R U P A 2
C6 C 0.1781(12) 0.1901(12) 0.1904(5) 0.0255(17) Uani 0.5697(19) 1 d D U P A 1
C6A C 0.0986(18) 0.196(2) 0.3461(9) 0.0232(17) Uani 0.4303(19) 1 d D U P A 2
C7 C 0.1402(3) 0.1569(6) 0.24692(19) 0.0245(7) Uani 0.5697(19) 1 d . . P A 1
H7 H 0.105365 0.034709 0.253891 0.029 Uiso 0.5697(19) 1 calc R U P A 1
C7A C 0.1212(4) 0.1601(9) 0.2868(3) 0.0245(7) Uani 0.4303(19) 1 d . . P A 2
H7A H 0.099363 0.035534 0.270845 0.029 Uiso 0.4303(19) 1 calc R U P A 2
C8 C 0.1100(13) 0.2427(16) 0.3399(6) 0.0232(17) Uani 0.5697(19) 1 d D U P A 1
C8A C 0.1821(17) 0.2438(19) 0.1970(7) 0.0255(17) Uani 0.4303(19) 1 d D U P A 2
C9 C 0.0523(7) 0.0767(17) 0.3560(4) 0.0273(14) Uani 0.5697(19) 1 d D . P A 1
H9 H 0.037430 -0.028122 0.329647 0.033 Uiso 0.5697(19) 1 calc R U P A 1
C9A C 0.1572(13) 0.067(2) 0.1674(4) 0.0292(17) Uani 0.4303(19) 1 d D . P A 2
H9A H 0.124740 -0.040100 0.186323 0.035 Uiso 0.4303(19) 1 calc R U P A 2
C10 C 0.0165(8) 0.0634(16) 0.4100(4) 0.0319(16) Uani 0.5697(19) 1 d D . P A 1
H10 H -0.022312 -0.050756 0.420551 0.038 Uiso 0.5697(19) 1 calc R U P A 1
C10A C 0.1793(16) 0.045(2) 0.1111(5) 0.0339(16) Uani 0.4303(19) 1 d D . P A 2
H10A H 0.158006 -0.073416 0.091549 0.041 Uiso 0.4303(19) 1 calc R U P A 2
C11 C 0.037(2) 0.217(3) 0.4493(9) 0.038(2) Uani 0.5697(19) 1 d D . P A 1
H11 H 0.014411 0.201480 0.486651 0.046 Uiso 0.5697(19) 1 calc R U P A 1
C11A C 0.231(2) 0.191(3) 0.0824(8) 0.0317(19) Uani 0.4303(19) 1 d D . P A 2
H11A H 0.247481 0.171340 0.044033 0.038 Uiso 0.4303(19) 1 calc R U P A 2
C12 C 0.0895(6) 0.392(2) 0.4356(5) 0.0298(16) Uani 0.5697(19) 1 d D . P A 1
H12 H 0.099614 0.500219 0.461403 0.036 Uiso 0.5697(19) 1 calc R U P A 1
C12A C 0.260(3) 0.368(3) 0.1102(8) 0.0274(17) Uani 0.4303(19) 1 d D . P A 2
H12A H 0.295529 0.471029 0.091449 0.033 Uiso 0.4303(19) 1 calc R U P A 2
C13 C 0.1258(10) 0.395(2) 0.3811(5) 0.0263(18) Uani 0.5697(19) 1 d D U P A 1
C13A C 0.235(2) 0.389(2) 0.1660(6) 0.0264(17) Uani 0.4303(19) 1 d D U P A 2
C14 C 0.4803(3) 0.1136(5) 0.33255(17) 0.0601(9) Uani 1 1 d . . . . .
H14A H 0.426688 0.012356 0.321137 0.090 Uiso 0.5697(19) 1 calc R U P A 1
H14B H 0.477806 0.141333 0.373235 0.090 Uiso 0.5697(19) 1 calc R U P A 1
H14C H 0.551711 0.064928 0.324980 0.090 Uiso 0.5697(19) 1 calc R U P A 1
H14D H 0.524888 0.096857 0.300350 0.090 Uiso 0.4303(19) 1 calc R U P A 2
H14E H 0.415138 0.033365 0.326328 0.090 Uiso 0.4303(19) 1 calc R U P A 2
H14F H 0.520315 0.070186 0.367561 0.090 Uiso 0.4303(19) 1 calc R U P A 2
C15 C 0.5720(2) 0.4615(6) 0.32121(18) 0.0599(9) Uani 1 1 d . . . . .
H15A H 0.576205 0.596112 0.305528 0.090 Uiso 0.5697(19) 1 calc R U P A 1
H15B H 0.634515 0.384444 0.311302 0.090 Uiso 0.5697(19) 1 calc R U P A 1
H15C H 0.570812 0.469135 0.362655 0.090 Uiso 0.5697(19) 1 calc R U P A 1
H15D H 0.624298 0.443505 0.353706 0.090 Uiso 0.4303(19) 1 calc R U P A 2
H15E H 0.565892 0.603349 0.311881 0.090 Uiso 0.4303(19) 1 calc R U P A 2
H15F H 0.595717 0.388456 0.288393 0.090 Uiso 0.4303(19) 1 calc R U P A 2
Mo1 Mo 0.2136(2) 0.6047(4) 0.28628(9) 0.0194(3) Uani 0.5697(19) 1 d D . P A 1
N1 N 0.1513(3) 0.2820(6) 0.28712(16) 0.0229(6) Uani 0.5697(19) 1 d . . P A 1
N1A N 0.1684(4) 0.2830(8) 0.2537(2) 0.0229(6) Uani 0.4303(19) 1 d . . P A 2
O1 O 0.09322(13) 0.6788(2) 0.26239(8) 0.0305(4) Uani 1 1 d . . . . .
O2 O 0.29209(17) 0.8089(3) 0.29434(9) 0.0507(5) Uani 1 1 d . . . . .
O3 O 0.2675(4) 0.5156(9) 0.21513(16) 0.0318(9) Uani 0.5697(19) 1 d D . P A 1
O3A O 0.2158(4) 0.4969(9) 0.3532(2) 0.0329(12) Uani 0.4303(19) 1 d . . P A 2
O4 O 0.1798(3) 0.5537(7) 0.36498(17) 0.0312(9) Uani 0.5697(19) 1 d . . P A 1
O4A O 0.2541(6) 0.5517(13) 0.1965(2) 0.0318(9) Uani 0.4303(19) 1 d D . P A 2
O5 O 0.3606(2) 0.4331(5) 0.32269(14) 0.0351(8) Uani 0.5697(19) 1 d . . P A 1
O5A O 0.3777(3) 0.4049(7) 0.28274(19) 0.0344(10) Uani 0.4303(19) 1 d . . P A 2
S1 S 0.45158(8) 0.34189(16) 0.29207(4) 0.0271(3) Uani 0.5697(19) 1 d . . P A 1
S1A S 0.44478(11) 0.3692(3) 0.33878(6) 0.0373(5) Uani 0.4303(19) 1 d . . P A 2
C16 C 0.2892(5) 0.9308(9) 0.4553(2) 0.0866(17) Uani 0.9220(18) 1 d D . P B 1
H16A H 0.267574 0.906851 0.415140 0.130 Uiso 0.9220(18) 1 calc R U P B 1
H16B H 0.337931 1.045039 0.458562 0.130 Uiso 0.9220(18) 1 calc R U P B 1
H16C H 0.225645 0.958636 0.475988 0.130 Uiso 0.9220(18) 1 calc R U P B 1
C16A C 0.304(4) 0.921(7) 0.450(3) 0.0866(17) Uani 0.0780(18) 1 d D . P B 2
H16D H 0.280992 0.985283 0.484081 0.130 Uiso 0.0780(18) 1 d R U P B 2
H16E H 0.247132 0.834983 0.433351 0.130 Uiso 0.0780(18) 1 d R U P B 2
H16F H 0.320552 1.023763 0.421961 0.130 Uiso 0.0780(18) 1 d R U P B 2
C17 C 0.4613(4) 0.7176(8) 0.43850(15) 0.0794(16) Uani 0.9220(18) 1 d D . P B 1
H17A H 0.509315 0.604979 0.447425 0.119 Uiso 0.9220(18) 1 calc R U P B 1
H17B H 0.501549 0.842282 0.443384 0.119 Uiso 0.9220(18) 1 calc R U P B 1
H17C H 0.431530 0.706798 0.399086 0.119 Uiso 0.9220(18) 1 calc R U P B 1
C17A C 0.355(3) 0.544(4) 0.4657(16) 0.053(10) Uani 0.0780(18) 1 d D U P B 2
H17D H 0.408957 0.440751 0.460918 0.079 Uiso 0.0780(18) 1 d R U P B 2
H17E H 0.300607 0.538841 0.433788 0.079 Uiso 0.0780(18) 1 d R U P B 2
H17F H 0.321097 0.521661 0.501358 0.079 Uiso 0.0780(18) 1 d R U P B 2
O6 O 0.40327(19) 0.7740(4) 0.54230(9) 0.0472(6) Uani 0.9220(18) 1 d D . P B 1
O6A O 0.450(2) 0.819(4) 0.5301(8) 0.0472(6) Uani 0.0780(18) 1 d D . P B 2
S2 S 0.35580(7) 0.71549(15) 0.48480(3) 0.0503(2) Uani 0.9220(18) 1 d D . P B 1
S2A S 0.4225(9) 0.7790(17) 0.4676(4) 0.0503(2) Uani 0.0780(18) 1 d D . P B 2
Mo4 Mo 0.2251(3) 0.5878(6) 0.27575(13) 0.0228(4) Uani 0.4303(19) 1 d D . P A 2

loop_
_atom_site_aniso_label
_atom_site_aniso_U_11
_atom_site_aniso_U_22
_atom_site_aniso_U_33
_atom_site_aniso_U_23
_atom_site_aniso_U_13
_atom_site_aniso_U_12
C1 0.0178(11) 0.041(3) 0.020(4) 0.012(3) 0.001(4) 0.008(2)
C1A 0.020(5) 0.028(5) 0.030(3) 0.003(2) -0.005(3) 0.010(3)
C2 0.0220(18) 0.035(4) 0.025(5) 0.002(3) 0.001(5) -0.002(2)
C2A 0.021(5) 0.041(2) 0.027(3) -0.0049(19) -0.003(3) 0.016(4)
C3 0.027(3) 0.031(7) 0.0358(15) 0.006(4) -0.0041(13) -0.009(5)
C3A 0.038(3) 0.048(8) 0.029(4) 0.002(4) -0.004(3) 0.008(5)
C4 0.032(2) 0.047(3) 0.022(5) 0.010(4) 0.001(4) -0.011(2)
C4A 0.024(3) 0.038(5) 0.034(6) 0.001(3) 0.004(3) 0.004(3)
C5 0.0259(17) 0.039(3) 0.022(5) 0.007(4) -0.003(4) -0.0037(17)
C5A 0.025(4) 0.033(2) 0.025(5) 0.005(3) 0.005(2) -0.003(3)
C6 0.0211(15) 0.023(5) 0.032(3) 0.002(3) 0.001(2) 0.011(4)
C6A 0.022(3) 0.021(5) 0.026(3) 0.013(4) -0.001(2) 0.004(3)
C7 0.0173(15) 0.0166(16) 0.0391(19) 0.0068(17) -0.0015(15) 0.0000(13)
C7A 0.0173(15) 0.0166(16) 0.0391(19) 0.0068(17) -0.0015(15) 0.0000(13)
C8 0.022(3) 0.021(5) 0.026(3) 0.013(4) -0.001(2) 0.004(3)
C8A 0.0211(15) 0.023(5) 0.032(3) 0.002(3) 0.001(2) 0.011(4)
C9 0.025(4) 0.033(2) 0.025(5) 0.005(3) 0.005(2) -0.003(3)
C9A 0.0259(17) 0.039(3) 0.022(5) 0.007(4) -0.003(4) -0.0037(17)
C10 0.024(3) 0.038(5) 0.034(6) 0.001(3) 0.004(3) 0.004(3)
C10A 0.032(2) 0.047(3) 0.022(5) 0.010(4) 0.001(4) -0.011(2)
C11 0.038(3) 0.048(8) 0.029(4) 0.002(4) -0.004(3) 0.008(5)
C11A 0.027(3) 0.031(7) 0.0358(15) 0.006(4) -0.0041(13) -0.009(5)
C12 0.021(5) 0.041(2) 0.027(3) -0.0049(19) -0.003(3) 0.016(4)
C12A 0.0220(18) 0.035(4) 0.025(5) 0.002(3) 0.001(5) -0.002(2)
C13 0.020(5) 0.028(5) 0.030(3) 0.003(2) -0.005(3) 0.010(3)
C13A 0.0178(11) 0.041(3) 0.020(4) 0.012(3) 0.001(4) 0.008(2)
C14 0.0531(19) 0.0494(19) 0.073(2) 0.0055(17) -0.0296(17) -0.0075(15)
C15 0.0298(14) 0.061(2) 0.089(3) -0.0216(19) 0.0034(15) -0.0135(14)
Mo1 0.0183(5) 0.0156(5) 0.0237(6) -0.0037(4) -0.0012(4) -0.0010(3)
N1 0.0176(13) 0.0171(14) 0.0333(19) 0.0025(18) -0.0037(15) 0.0000(11)
N1A 0.0176(13) 0.0171(14) 0.0333(19) 0.0025(18) -0.0037(15) 0.0000(11)
O1 0.0300(8) 0.0196(8) 0.0420(10) 0.0008(7) 0.0026(7) 0.0023(7)
O2 0.0534(12) 0.0371(11) 0.0595(13) 0.0028(10) -0.0114(10) -0.0246(10)
O3 0.0241(16) 0.054(3) 0.016(3) 0.002(2) -0.003(2) 0.0074(15)
O3A 0.024(3) 0.047(4) 0.028(3) -0.001(2) 0.002(2) -0.007(2)
O4 0.031(2) 0.039(2) 0.0236(19) -0.0006(16) 0.0041(15) 0.0017(17)
O4A 0.0241(16) 0.054(3) 0.016(3) 0.002(2) -0.003(2) 0.0074(15)
O5 0.0237(16) 0.057(2) 0.0237(17) -0.0054(14) -0.0033(13) 0.0150(14)
O5A 0.017(2) 0.054(3) 0.032(3) -0.008(2) -0.0028(17) 0.0080(19)
S1 0.0199(6) 0.0327(6) 0.0282(6) -0.0065(4) -0.0009(4) -0.0004(4)
S1A 0.0200(7) 0.0675(11) 0.0240(8) -0.0104(7) -0.0015(5) -0.0034(6)
C16 0.080(3) 0.114(4) 0.060(3) -0.029(2) -0.034(2) 0.068(3)
C16A 0.080(3) 0.114(4) 0.060(3) -0.029(2) -0.034(2) 0.068(3)
C17 0.099(3) 0.112(4) 0.0292(17) 0.002(2) 0.0138(19) 0.071(3)
C17A 0.056(16) 0.048(17) 0.052(17) -0.016(14) -0.015(14) 0.000(14)
O6 0.0456(13) 0.0698(16) 0.0260(11) -0.0100(10) -0.0005(9) 0.0061(12)
O6A 0.0456(13) 0.0698(16) 0.0260(11) -0.0100(10) -0.0005(9) 0.0061(12)
S2 0.0477(5) 0.0654(6) 0.0360(4) -0.0153(4) -0.0111(3) 0.0063(4)
S2A 0.0477(5) 0.0654(6) 0.0360(4) -0.0153(4) -0.0111(3) 0.0063(4)
Mo4 0.0217(6) 0.0162(5) 0.0305(10) -0.0063(6) 0.0022(5) -0.0018(4)

loop_
_atom_type_symbol
_atom_type_description
_atom_type_scat_dispersion_real
_atom_type_scat_dispersion_imag
_atom_type_scat_source
C C 0.0181 0.0091 'International Tables Vol C Tables 4.2.6.8 and 6.1.1.4'
H H 0.0000 0.0000 'International Tables Vol C Tables 4.2.6.8 and 6.1.1.4'
Mo Mo -0.0483 2.7339 'International Tables Vol C Tables 4.2.6.8 and 6.1.1.4'
N N 0.0311 0.0180 'International Tables Vol C Tables 4.2.6.8 and 6.1.1.4'
O O 0.0492 0.0322 'International Tables Vol C Tables 4.2.6.8 and 6.1.1.4'
S S 0.3331 0.5567 'International Tables Vol C Tables 4.2.6.8 and 6.1.1.4'

loop_
_exptl_crystal_face_index_h
_exptl_crystal_face_index_k
_exptl_crystal_face_index_l
_exptl_crystal_face_perp_dist
0 -1 1 0.0535
1 -1 1 0.0458
-1 1 -1 0.0458
1 0 -1 0.0281
-1 0 1 0.0281
1 0 1 0.0258
1 0 0 0.0240
-1 0 0 0.0300
1 1 1 0.0503
-1 -1 -1 0.0540
1 -1 -1 0.0497
0 1 1 0.0517
0 0 -1 0.0171
0 0 1 0.0171

loop_
_geom_angle_atom_site_label_1
_geom_angle_atom_site_label_2
_geom_angle_atom_site_label_3
_geom_angle
_geom_angle_site_symmetry_1
_geom_angle_site_symmetry_3
_geom_angle_publ_flag
C2 C1 C6 115.7(8) . . ?
O3 C1 C2 115.3(8) . . ?
O3 C1 C6 128.9(7) . . ?
C2A C1A C6A 113(2) . . ?
O3A C1A C2A 119.4(16) . . ?
O3A C1A C6A 127.2(13) . . ?
C1 C2 H2 119.4 . . ?
C3 C2 C1 121.3(10) . . ?
C3 C2 H2 119.4 . . ?
C1A C2A H2A 117.5 . . ?
C1A C2A C3A 125(2) . . ?
C3A C2A H2A 117.5 . . ?
C2 C3 H3 119.2 . . ?
C2 C3 C4 121.6(10) . . ?
C4 C3 H3 119.2 . . ?
C2A C3A H3A 120.9 . . ?
C4A C3A C2A 118(2) . . ?
C4A C3A H3A 120.9 . . ?
C3 C4 H4 120.9 . . ?
C5 C4 C3 118.2(9) . . ?
C5 C4 H4 120.9 . . ?
C3A C4A H4A 120.1 . . ?
C5A C4A C3A 119.7(19) . . ?
C5A C4A H4A 120.1 . . ?
C4 C5 H5 119.5 . . ?
C4 C5 C6 121.0(9) . . ?
C6 C5 H5 119.5 . . ?
C4A C5A H5A 120.1 . . ?
C4A C5A C6A 119.9(18) . . ?
C6A C5A H5A 120.1 . . ?
C1 C6 C7 120.0(7) . . ?
C5 C6 C1 122.2(8) . . ?
C5 C6 C7 117.8(7) . . ?
C1A C6A C7A 118.6(13) . . ?
C5A C6A C1A 123(2) . . ?
C5A C6A C7A 118.0(14) . . ?
C6 C7 H7 118.1 . . ?
N1 C7 C6 123.7(5) . . ?
N1 C7 H7 118.1 . . ?
C6A C7A H7A 116.8 . . ?
N1A C7A C6A 126.3(7) . . ?
N1A C7A H7A 116.8 . . ?
C9 C8 C13 116.2(13) . . ?
C9 C8 N1 128.4(12) . . ?
N1 C8 C13 115.3(7) . . ?
C9A C8A C13A 115.1(12) . . ?
N1A C8A C9A 127.1(11) . . ?
N1A C8A C13A 117.6(10) . . ?
C8 C9 H9 119.7 . . ?
C10 C9 C8 120.7(12) . . ?
C10 C9 H9 119.7 . . ?
C8A C9A H9A 119.6 . . ?
C10A C9A C8A 120.8(13) . . ?
C10A C9A H9A 119.6 . . ?
C9 C10 H10 119.8 . . ?
C9 C10 C11 120.4(13) . . ?
C11 C10 H10 119.8 . . ?
C9A C10A H10A 119.0 . . ?
C11A C10A C9A 122.0(13) . . ?
C11A C10A H10A 119.0 . . ?
C10 C11 H11 118.7 . . ?
C12 C11 C10 122.5(16) . . ?
C12 C11 H11 118.7 . . ?
C10A C11A H11A 120.3 . . ?
C10A C11A C12A 119.3(14) . . ?
C12A C11A H11A 120.3 . . ?
C11 C12 H12 122.8 . . ?
C13 C12 C11 114.5(15) . . ?
C13 C12 H12 122.8 . . ?
C11A C12A H12A 121.0 . . ?
C13A C12A C11A 117.9(13) . . ?
C13A C12A H12A 121.0 . . ?
C12 C13 C8 125.6(14) . . ?
O4 C13 C8 115.7(9) . . ?
O4 C13 C12 118.7(11) . . ?
C12A C13A C8A 124.7(11) . . ?
O4A C13A C8A 111.4(12) . . ?
O4A C13A C12A 123.8(12) . . ?
H14A C14 H14B 109.5 . . ?
H14A C14 H14C 109.5 . . ?
H14B C14 H14C 109.5 . . ?
H14D C14 H14E 109.5 . . ?
H14D C14 H14F 109.5 . . ?
H14E C14 H14F 109.5 . . ?
S1 C14 H14A 109.5 . . ?
S1 C14 H14B 109.5 . . ?
S1 C14 H14C 109.5 . . ?
S1A C14 H14D 109.5 . . ?
S1A C14 H14E 109.5 . . ?
S1A C14 H14F 109.5 . . ?
H15A C15 H15B 109.5 . . ?
H15A C15 H15C 109.5 . . ?
H15B C15 H15C 109.5 . . ?
H15D C15 H15E 109.5 . . ?
H15D C15 H15F 109.5 . . ?
H15E C15 H15F 109.5 . . ?
S1 C15 H15A 109.5 . . ?
S1 C15 H15B 109.5 . . ?
S1 C15 H15C 109.5 . . ?
S1A C15 H15D 109.5 . . ?
S1A C15 H15E 109.5 . . ?
S1A C15 H15F 109.5 . . ?
O1 Mo1 N1 89.19(15) . . ?
O1 Mo1 O2 107.62(18) . . ?
O1 Mo1 O3 99.29(18) . . ?
O1 Mo1 O4 97.12(17) . . ?
O1 Mo1 O5 166.6(2) . . ?
O2 Mo1 N1 163.13(19) . . ?
O2 Mo1 O3 96.5(2) . . ?
O2 Mo1 O4 101.38(19) . . ?
O2 Mo1 O5 85.50(16) . . ?
O3 Mo1 N1 81.7(2) . . ?
O3 Mo1 O4 150.7(2) . . ?
O3 Mo1 O5 81.41(17) . . ?
O4 Mo1 N1 74.46(18) . . ?
O4 Mo1 O5 77.15(18) . . ?
O5 Mo1 N1 77.64(15) . . ?
C7 N1 C8 120.7(6) . . ?
C7 N1 Mo1 129.6(3) . . ?
C8 N1 Mo1 109.3(5) . . ?
C7A N1A C8A 123.2(7) . . ?
C7A N1A Mo4 126.5(4) . . ?
C8A N1A Mo4 110.1(6) . . ?
C1 O3 Mo1 131.1(7) . . ?
C1A O3A Mo4 129.3(9) . . ?
C13 O4 Mo1 123.8(6) . . ?
C13A O4A Mo4 125.9(8) . . ?
S1 O5 Mo1 129.4(2) . . ?
S1A O5A Mo4 123.7(3) . . ?
C15 S1 C14 92.67(18) . . ?
O5 S1 C14 102.50(19) . . ?
O5 S1 C15 105.85(18) . . ?
C14 S1A C15 94.84(19) . . ?
O5A S1A C14 101.8(2) . . ?
O5A S1A C15 100.9(2) . . ?
H16A C16 H16B 109.5 . . ?
H16A C16 H16C 109.5 . . ?
H16B C16 H16C 109.5 . . ?
S2 C16 H16A 109.5 . . ?
S2 C16 H16B 109.5 . . ?
S2 C16 H16C 109.5 . . ?
H16D C16A H16E 109.5 . . ?
H16D C16A H16F 109.5 . . ?
H16E C16A H16F 109.5 . . ?
S2A C16A H16D 109.2 . . ?
S2A C16A H16E 110.2 . . ?
S2A C16A H16F 109.1 . . ?
H17A C17 H17B 109.5 . . ?
H17A C17 H17C 109.5 . . ?
H17B C17 H17C 109.5 . . ?
S2 C17 H17A 109.5 . . ?
S2 C17 H17B 109.5 . . ?
S2 C17 H17C 109.5 . . ?
H17D C17A H17E 109.5 . . ?
H17D C17A H17F 109.4 . . ?
H17E C17A H17F 109.5 . . ?
S2A C17A H17D 107.5 . . ?
S2A C17A H17E 110.6 . . ?
S2A C17A H17F 110.3 . . ?
C17 S2 C16 95.8(3) . . ?
O6 S2 C16 106.6(2) . . ?
O6 S2 C17 106.91(19) . . ?
C16A S2A C17A 94.9(15) . . ?
O6A S2A C16A 105.3(14) . . ?
O6A S2A C17A 104.9(12) . . ?
N1A Mo4 O5A 76.73(19) . . ?
O1 Mo4 N1A 89.9(2) . . ?
O1 Mo4 O3A 99.2(2) . . ?
O1 Mo4 O4A 96.1(3) . . ?
O1 Mo4 O5A 166.3(2) . . ?
O2 Mo4 N1A 169.9(2) . . ?
O2 Mo4 O1 100.1(2) . . ?
O2 Mo4 O3A 95.2(2) . . ?
O2 Mo4 O4A 103.3(3) . . ?
O2 Mo4 O5A 93.2(2) . . ?
O3A Mo4 N1A 83.7(3) . . ?
O3A Mo4 O4A 153.5(4) . . ?
O3A Mo4 O5A 82.3(3) . . ?
O4A Mo4 N1A 74.7(3) . . ?
O4A Mo4 O5A 77.9(2) . . ?

loop_
_geom_bond_atom_site_label_1
_geom_bond_atom_site_label_2
_geom_bond_distance
_geom_bond_site_symmetry_2
_geom_bond_publ_flag
C1 C2 1.412(9) . ?
C1 C6 1.417(8) . ?
C1 O3 1.363(8) . ?
C1A C2A 1.380(12) . ?
C1A C6A 1.415(13) . ?
C1A O3A 1.37(2) . ?
C2 H2 0.9500 . ?
C2 C3 1.395(9) . ?
C2A H2A 0.9500 . ?
C2A C3A 1.399(15) . ?
C3 H3 0.9500 . ?
C3 C4 1.403(9) . ?
C3A H3A 0.9500 . ?
C3A C4A 1.381(13) . ?
C4 H4 0.9500 . ?
C4 C5 1.366(8) . ?
C4A H4A 0.9500 . ?
C4A C5A 1.377(10) . ?
C5 H5 0.9500 . ?
C5 C6 1.405(8) . ?
C5A H5A 0.9500 . ?
C5A C6A 1.383(12) . ?
C6 C7 1.463(11) . ?
C6A C7A 1.47(2) . ?
C7 H7 0.9500 . ?
C7 N1 1.268(6) . ?
C7A H7A 0.9500 . ?
C7A N1A 1.306(8) . ?
C8 C9 1.396(8) . ?
C8 C13 1.418(10) . ?
C8 N1 1.406(14) . ?
C8A C9A 1.405(11) . ?
C8A C13A 1.409(12) . ?
C8A N1A 1.384(16) . ?
C9 H9 0.9500 . ?
C9 C10 1.382(8) . ?
C9A H9A 0.9500 . ?
C9A C10A 1.383(11) . ?
C10 H10 0.9500 . ?
C10 C11 1.398(10) . ?
C10A H10A 0.9500 . ?
C10A C11A 1.381(12) . ?
C11 H11 0.9500 . ?
C11 C12 1.397(11) . ?
C11A H11A 0.9500 . ?
C11A C12A 1.391(12) . ?
C12 H12 0.9500 . ?
C12 C13 1.394(9) . ?
C12A H12A 0.9500 . ?
C12A C13A 1.381(12) . ?
C13 O4 1.329(15) . ?
C13A O4A 1.322(11) . ?
C14 H14A 0.9800 . ?
C14 H14B 0.9800 . ?
C14 H14C 0.9800 . ?
C14 H14D 0.9800 . ?
C14 H14E 0.9800 . ?
C14 H14F 0.9800 . ?
C14 S1 1.829(4) . ?
C14 S1A 1.783(4) . ?
C15 H15A 0.9800 . ?
C15 H15B 0.9800 . ?
C15 H15C 0.9800 . ?
C15 H15D 0.9800 . ?
C15 H15E 0.9800 . ?
C15 H15F 0.9800 . ?
C15 S1 1.802(3) . ?
C15 S1A 1.784(3) . ?
Mo1 N1 2.305(5) . ?
Mo1 O1 1.648(3) . ?
Mo1 O2 1.691(3) . ?
Mo1 O3 1.946(5) . ?
Mo1 O4 1.963(5) . ?
Mo1 O5 2.287(4) . ?
N1A Mo4 2.218(6) . ?
O1 Mo4 1.768(4) . ?
O2 Mo4 1.747(4) . ?
O3A Mo4 1.937(7) . ?
O4A Mo4 1.944(7) . ?
O5 S1 1.519(3) . ?
O5A S1A 1.534(4) . ?
O5A Mo4 2.267(6) . ?
C16 H16A 0.9800 . ?
C16 H16B 0.9800 . ?
C16 H16C 0.9800 . ?
C16 S2 1.787(5) . ?
C16A H16D 0.9801 . ?
C16A H16E 0.9800 . ?
C16A H16F 0.9796 . ?
C16A S2A 1.788(18) . ?
C17 H17A 0.9800 . ?
C17 H17B 0.9800 . ?
C17 H17C 0.9800 . ?
C17 S2 1.771(4) . ?
C17A H17D 0.9799 . ?
C17A H17E 0.9800 . ?
C17A H17F 0.9803 . ?
C17A S2A 1.790(17) . ?
O6 S2 1.495(2) . ?
O6A S2A 1.515(16) . ?

loop_
_geom_torsion_atom_site_label_1
_geom_torsion_atom_site_label_2
_geom_torsion_atom_site_label_3
_geom_torsion_atom_site_label_4
_geom_torsion
_geom_torsion_site_symmetry_1
_geom_torsion_site_symmetry_2
_geom_torsion_site_symmetry_3
_geom_torsion_site_symmetry_4
_geom_torsion_publ_flag
C1 C2 C3 C4 0(4) . . . . ?
C1 C6 C7 N1 2.2(17) . . . . ?
C1A C2A C3A C4A 8(5) . . . . ?
C1A C6A C7A N1A -11(3) . . . . ?
C2 C1 C6 C5 -1(3) . . . . ?
C2 C1 C6 C7 -177.5(17) . . . . ?
C2 C1 O3 Mo1 157.1(15) . . . . ?
C2 C3 C4 C5 2(3) . . . . ?
C2A C1A C6A C5A 1(3) . . . . ?
C2A C1A C6A C7A -179.8(15) . . . . ?
C2A C1A O3A Mo4 -151.3(11) . . . . ?
C2A C3A C4A C5A -2(5) . . . . ?
C3 C4 C5 C6 -3(2) . . . . ?
C3A C4A C5A C6A -3(3) . . . . ?
C4 C5 C6 C1 3(2) . . . . ?
C4 C5 C6 C7 179.5(11) . . . . ?
C4A C5A C6A C1A 4(3) . . . . ?
C4A C5A C6A C7A -175.1(15) . . . . ?
C5 C6 C7 N1 -174.7(9) . . . . ?
C5A C6A C7A N1A 167.7(12) . . . . ?
C6 C1 C2 C3 0(3) . . . . ?
C6 C1 O3 Mo1 -26(2) . . . . ?
C6 C7 N1 C8 178.1(11) . . . . ?
C6 C7 N1 Mo1 7.2(9) . . . . ?
C6A C1A C2A C3A -7(3) . . . . ?
C6A C1A O3A Mo4 31(2) . . . . ?
C6A C7A N1A C8A -176.4(16) . . . . ?
C6A C7A N1A Mo4 -2.0(14) . . . . ?
C8 C9 C10 C11 0(2) . . . . ?
C8 C13 O4 Mo1 11.4(14) . . . . ?
C8A C9A C10A C11A 3(3) . . . . ?
C8A C13A O4A Mo4 4(3) . . . . ?
C9 C8 C13 C12 1(2) . . . . ?
C9 C8 C13 O4 -179.3(11) . . . . ?
C9 C8 N1 C7 -2(2) . . . . ?
C9 C8 N1 Mo1 171.0(13) . . . . ?
C9 C10 C11 C12 3(3) . . . . ?
C9A C8A C13A C12A 1(4) . . . . ?
C9A C8A C13A O4A 179.2(18) . . . . ?
C9A C8A N1A C7A -6(3) . . . . ?
C9A C8A N1A Mo4 179.1(17) . . . . ?
C9A C10A C11A C12A -2(4) . . . . ?
C10 C11 C12 C13 -4(3) . . . . ?
C10A C11A C12A C13A 0(5) . . . . ?
C11 C12 C13 C8 2(2) . . . . ?
C11 C12 C13 O4 -177.8(17) . . . . ?
C11A C12A C13A C8A 0(5) . . . . ?
C11A C12A C13A O4A -178(3) . . . . ?
C12 C13 O4 Mo1 -168.4(6) . . . . ?
C12A C13A O4A Mo4 -178(2) . . . . ?
C13 C8 C9 C10 -2(2) . . . . ?
C13 C8 N1 C7 -178.9(9) . . . . ?
C13 C8 N1 Mo1 -6.4(14) . . . . ?
C13A C8A C9A C10A -3(3) . . . . ?
C13A C8A N1A C7A -179.8(15) . . . . ?
C13A C8A N1A Mo4 5(2) . . . . ?
Mo1 O5 S1 C14 -143.3(2) . . . . ?
Mo1 O5 S1 C15 120.2(3) . . . . ?
N1 C8 C9 C10 -179.3(12) . . . . ?
N1 C8 C13 C12 178.2(10) . . . . ?
N1 C8 C13 O4 -1.6(18) . . . . ?
N1A C8A C9A C10A -177.3(18) . . . . ?
N1A C8A C13A C12A 176(3) . . . . ?
N1A C8A C13A O4A -6(3) . . . . ?
O3 C1 C2 C3 177(2) . . . . ?
O3 C1 C6 C5 -177.3(15) . . . . ?
O3 C1 C6 C7 6(3) . . . . ?
O3A C1A C2A C3A 174(3) . . . . ?
O3A C1A C6A C5A 179.5(17) . . . . ?
O3A C1A C6A C7A -2(3) . . . . ?
Mo4 O5A S1A C14 139.2(3) . . . . ?
Mo4 O5A S1A C15 -123.5(3) . . . . ?

loop_
_exptl_oxdiff_crystal_face_indexfrac_h
_exptl_oxdiff_crystal_face_indexfrac_k
_exptl_oxdiff_crystal_face_indexfrac_l
_exptl_oxdiff_crystal_face_x
_exptl_oxdiff_crystal_face_y
_exptl_oxdiff_crystal_face_z
-0.0000 -1.0000 1.0001 0.0591 0.2210 0.0669
1.0000 -1.0000 1.0001 0.0731 0.1845 0.1840
-1.0000 1.0000 -1.0001 -0.0731 -0.1845 -0.1840
1.0000 -0.0000 -1.0000 -0.0514 -0.0391 0.1193
-1.0000 0.0000 1.0000 0.0514 0.0391 -0.1193
1.0000 0.0000 1.0000 0.0793 -0.0340 0.1149
1.0000 0.0000 -0.0000 0.0140 -0.0365 0.1171
-1.0000 -0.0000 0.0000 -0.0140 0.0365 -0.1171
1.0000 1.0000 0.9998 0.0856 -0.2525 0.0458
-1.0000 -1.0000 -0.9998 -0.0856 0.2525 -0.0458
1.0000 -1.0000 -0.9998 -0.0576 0.1794 0.1884
0.0000 1.0000 0.9998 0.0716 -0.2159 -0.0713
0.0000 -0.0000 -1.0000 -0.0654 -0.0025 0.0022
-0.0000 0.0000 1.0000 0.0654 0.0025 -0.0022
